data_7130034
loop_
_publ_author_name
'Bai, Wei'
'Sun, Yue'
'Wang, Yilun'
'Zhou, Yan'
'Zhao, Yue'
'Bao, Xiao'
'Yang, Li'

_publ_section_title
;
 An aromatic dimetallapolycyclic complex with two rhenapyrylium rings
;
_journal_name_full 'Chemical Communications'
_journal_paper_doi 10.1039/D2CC01789J
_journal_year 2022
_chemical_formula_moiety 'C39 H34 Cl3 O P2 Re, C H2 Cl2'
_chemical_formula_sum 'C40 H36 Cl5 O P2 Re'
_chemical_formula_weight 958.08
_space_group_crystal_system triclinic
_space_group_IT_number 2
_space_group_name_Hall '-P 1'
_space_group_name_H-M_alt 'P -1'
_atom_sites_solution_hydrogens geom
_audit_creation_date 2022-04-23
_audit_creation_method
;
Olex2 1.5
(compiled 2022.04.07 svn.rca3783a0 for OlexSys, GUI svn.r6498)
;
_audit_update_record
;
2022-04-24 deposited with the CCDC.	2022-05-02 downloaded from the CCDC.
;
_cell_angle_alpha 97.1060(10)
_cell_angle_beta 96.7000(10)
_cell_angle_gamma 102.4130(10)
_cell_formula_units_Z 2
_cell_length_a 10.3695(6)
_cell_length_b 12.1973(8)
_cell_length_c 16.6779(10)
_cell_measurement_reflns_used 9669
_cell_measurement_temperature 120(2)
_cell_measurement_theta_max 27.54
_cell_measurement_theta_min 2.28
_cell_volume 2021.8(2)
_computing_cell_refinement 'Bruker FRAMBO'
_computing_data_collection 'Bruker FRAMBO'
_computing_data_reduction 'Bruker SAINT'
_computing_molecular_graphics 'Olex2 1.5 (Dolomanov et al., 2009)'
_computing_publication_material 'Olex2 1.5 (Dolomanov et al., 2009)'
_computing_structure_refinement 'SHELXL 2018/3 (Sheldrick, 2015)'
_computing_structure_solution 'ShelXS (Sheldrick, 2008)'
_diffrn_ambient_temperature 120.00
_diffrn_measured_fraction_theta_full 0.989
_diffrn_measured_fraction_theta_max 0.990
_diffrn_measurement_device_type 'CCD area detector'
_diffrn_measurement_method 'phi and omega scans'
_diffrn_radiation_type MoK\a
_diffrn_radiation_wavelength 0.71073
_diffrn_reflns_av_R_equivalents 0.0283
_diffrn_reflns_av_unetI/netI 0.0180
_diffrn_reflns_Laue_measured_fraction_full 0.989
_diffrn_reflns_Laue_measured_fraction_max 0.990
_diffrn_reflns_limit_h_max 13
_diffrn_reflns_limit_h_min -13
_diffrn_reflns_limit_k_max 15
_diffrn_reflns_limit_k_min -15
_diffrn_reflns_limit_l_max 21
_diffrn_reflns_limit_l_min -21
_diffrn_reflns_number 53167
_diffrn_reflns_point_group_measured_fraction_full 0.989
_diffrn_reflns_point_group_measured_fraction_max 0.990
_diffrn_reflns_theta_full 26.000
_diffrn_reflns_theta_max 27.000
_diffrn_reflns_theta_min 3.242
_exptl_absorpt_coefficient_mu 3.445
_exptl_absorpt_correction_T_max 0.716
_exptl_absorpt_correction_T_min 0.709
_exptl_absorpt_correction_type multi-scan
_exptl_absorpt_process_details SADABS
_exptl_crystal_colour red
_exptl_crystal_colour_primary red
_exptl_crystal_density_diffrn 1.574
_exptl_crystal_description block
_exptl_crystal_F_000 948
_exptl_crystal_size_max 0.1
_exptl_crystal_size_mid 0.1
_exptl_crystal_size_min 0.1
_refine_diff_density_max 1.964
_refine_diff_density_min -1.274
_refine_diff_density_rms 0.104
_refine_ls_extinction_method none
_refine_ls_goodness_of_fit_ref 1.048
_refine_ls_hydrogen_treatment constr
_refine_ls_matrix_type full
_refine_ls_number_parameters 471
_refine_ls_number_reflns 8752
_refine_ls_number_restraints 12
_refine_ls_restrained_S_all 1.051
_refine_ls_R_factor_all 0.0253
_refine_ls_R_factor_gt 0.0243
_refine_ls_shift/su_max 0.003
_refine_ls_shift/su_mean 0.000
_refine_ls_structure_factor_coef Fsqd
_refine_ls_weighting_details 'w=1/[\s^2^(Fo^2^)+(0.0304P)^2^+5.5497P] where P=(Fo^2^+2Fc^2^)/3'
_refine_ls_weighting_scheme calc
_refine_ls_wR_factor_gt 0.0623
_refine_ls_wR_factor_ref 0.0628
_reflns_Friedel_coverage 0.000
_reflns_number_gt 8491
_reflns_number_total 8752
_reflns_threshold_expression 'I > 2\s(I)'
_cod_data_source_file d2cc01789j2.cif
_cod_data_source_block baiwei26
_cod_database_code 7130034
_shelx_shelxl_version_number 2018/3
_shelx_space_group_comment
;
The symmetry employed for this shelxl refinement is uniquely defined
by the following loop, which should always be used as a source of
symmetry information in preference to the above space-group names.
They are only intended as comments.
;
_olex2_refinement_description
;
1. Fixed Uiso
 At 1.2 times of:
  All C(H) groups, All C(H,H) groups
 At 1.5 times of:
  All C(H,H,H) groups
2. Uiso/Uaniso restraints and constraints
Uanis(C41) \\sim Ueq: with sigma of 0.01 and sigma for terminal atoms of 0.01
Uanis(C40) \\sim Ueq: with sigma of 0.01 and sigma for terminal atoms of 0.01
3. Others
 Fixed Sof: Cl4(0.5) Cl5(0.5) C40(0.5) H40A(0.5) H40B(0.5) Cl6(0.5) Cl7(0.5)
 C41(0.5) H41A(0.5) H41B(0.5)
4.a Ternary CH refined with riding coordinates:
 C1(H1)
4.b Secondary CH2 refined with riding coordinates:
 C40(H40A,H40B), C41(H41A,H41B)
4.c Aromatic/amide H refined with riding coordinates:
 C5(H5), C6(H6), C7(H7), C9(H9), C10(H10), C11(H11), C12(H12), C16(H16),
 C17(H17), C18(H18), C19(H19), C20(H20), C22(H22), C23(H23), C24(H24), C25(H25),
  C26(H26), C29(H29), C30(H30), C31(H31), C32(H32), C33(H33), C35(H35),
 C36(H36), C37(H37), C38(H38), C39(H39)
4.d Idealised Me refined as rotating group:
 C14(H14A,H14B,H14C), C27(H27A,H27B,H27C)
;
_olex2_submission_special_instructions 'No special instructions were received'

loop_
_space_group_symop_operation_xyz
'x, y, z'
'-x, -y, -z'

loop_
_atom_site_label
_atom_site_type_symbol
_atom_site_fract_x
_atom_site_fract_y
_atom_site_fract_z
_atom_site_U_iso_or_equiv
_atom_site_adp_type
_atom_site_occupancy
_atom_site_site_symmetry_order
_atom_site_calc_flag
_atom_site_refinement_flags_posn
_atom_site_refinement_flags_adp
_atom_site_refinement_flags_occupancy
_atom_site_disorder_assembly
_atom_site_disorder_group
Re1 Re 0.87393(2) 0.52818(2) 0.69805(2) 0.01184(4) Uani 1 1 d . . . . .
Cl1 Cl 1.00129(7) 0.72964(6) 0.72876(4) 0.01972(14) Uani 1 1 d . . . . .
Cl2 Cl 0.70945(7) 0.60370(6) 0.76660(4) 0.01814(13) Uani 1 1 d . . . . .
Cl3 Cl 0.78152(7) 0.57867(6) 0.57108(4) 0.01827(13) Uani 1 1 d . . . . .
P1 P 0.96356(7) 0.51301(6) 0.83440(4) 0.01453(14) Uani 1 1 d . . . . .
P2 P 0.57634(7) 0.33486(6) 0.60749(4) 0.01333(13) Uani 1 1 d . . . . .
O1 O 1.0415(2) 0.52327(17) 0.64966(12) 0.0161(4) Uani 1 1 d . . . . .
C1 C 0.7195(3) 0.3739(2) 0.68563(17) 0.0140(5) Uani 1 1 d . . . . .
H1 H 0.697404 0.354113 0.739635 0.017 Uiso 1 1 calc R U . . .
C2 C 0.8517(3) 0.3664(2) 0.67407(16) 0.0138(5) Uani 1 1 d . . . . .
C3 C 0.9260(3) 0.2857(2) 0.64924(17) 0.0156(5) Uani 1 1 d . . . . .
C4 C 1.0474(3) 0.3278(3) 0.62095(18) 0.0177(6) Uani 1 1 d . . . . .
C5 C 1.0961(3) 0.4460(3) 0.62176(18) 0.0175(6) Uani 1 1 d . . . . .
H5 H 1.176173 0.469175 0.599588 0.021 Uiso 1 1 calc R U . . .
C6 C 1.1220(3) 0.2522(3) 0.5881(2) 0.0229(6) Uani 1 1 d . . . . .
H6 H 1.201021 0.281547 0.566597 0.028 Uiso 1 1 calc R U . . .
C7 C 1.0810(3) 0.1387(3) 0.5871(2) 0.0258(7) Uani 1 1 d . . . . .
H7 H 1.131781 0.089415 0.564841 0.031 Uiso 1 1 calc R U . . .
C8 C 0.9634(3) 0.0922(3) 0.6190(2) 0.0215(6) Uani 1 1 d . . . . .
C9 C 0.9254(3) -0.0257(3) 0.6224(2) 0.0269(7) Uani 1 1 d . . . . .
H9 H 0.980337 -0.073834 0.604033 0.032 Uiso 1 1 calc R U . . .
C10 C 0.8116(4) -0.0714(3) 0.6516(2) 0.0288(7) Uani 1 1 d . . . . .
H10 H 0.787858 -0.150598 0.653633 0.035 Uiso 1 1 calc R U . . .
C11 C 0.7294(3) -0.0008(3) 0.6787(2) 0.0257(7) Uani 1 1 d . . . . .
H11 H 0.649121 -0.032934 0.697953 0.031 Uiso 1 1 calc R U . . .
C12 C 0.7643(3) 0.1144(3) 0.67750(19) 0.0206(6) Uani 1 1 d . . . . .
H12 H 0.708169 0.160873 0.696611 0.025 Uiso 1 1 calc R U . . .
C13 C 0.8824(3) 0.1649(2) 0.64834(18) 0.0174(6) Uani 1 1 d . . . . .
C14 C 0.9952(3) 0.6420(3) 0.90841(18) 0.0204(6) Uani 1 1 d . . . . .
H14A H 1.069526 0.698377 0.895555 0.031 Uiso 1 1 calc R U . . .
H14B H 1.017955 0.624589 0.963367 0.031 Uiso 1 1 calc R U . . .
H14C H 0.915002 0.672564 0.906172 0.031 Uiso 1 1 calc R U . . .
C15 C 0.8550(3) 0.4077(3) 0.87947(17) 0.0185(6) Uani 1 1 d . . . . .
C16 C 0.7695(3) 0.4422(3) 0.93163(19) 0.0226(6) Uani 1 1 d . . . . .
H16 H 0.774773 0.520853 0.946865 0.027 Uiso 1 1 calc R U . . .
C17 C 0.6775(3) 0.3631(3) 0.9612(2) 0.0298(7) Uani 1 1 d . . . . .
H17 H 0.620662 0.387649 0.996745 0.036 Uiso 1 1 calc R U . . .
C18 C 0.6682(4) 0.2473(3) 0.9388(2) 0.0336(8) Uani 1 1 d . . . . .
H18 H 0.605623 0.192877 0.959363 0.040 Uiso 1 1 calc R U . . .
C19 C 0.7506(4) 0.2122(3) 0.8865(2) 0.0309(7) Uani 1 1 d . . . . .
H19 H 0.743855 0.133404 0.870816 0.037 Uiso 1 1 calc R U . . .
C20 C 0.8430(3) 0.2913(3) 0.85677(19) 0.0235(6) Uani 1 1 d . . . . .
H20 H 0.898612 0.266089 0.820629 0.028 Uiso 1 1 calc R U . . .
C21 C 1.1290(3) 0.4815(3) 0.84178(17) 0.0182(6) Uani 1 1 d . . . . .
C22 C 1.1654(3) 0.3923(3) 0.8761(2) 0.0253(7) Uani 1 1 d . . . . .
H22 H 1.100850 0.339901 0.896901 0.030 Uiso 1 1 calc R U . . .
C23 C 1.2955(4) 0.3794(3) 0.8800(3) 0.0340(8) Uani 1 1 d . . . . .
H23 H 1.319031 0.317043 0.902115 0.041 Uiso 1 1 calc R U . . .
C24 C 1.3922(3) 0.4576(3) 0.8515(2) 0.0306(8) Uani 1 1 d . . . . .
H24 H 1.481797 0.449644 0.855548 0.037 Uiso 1 1 calc R U . . .
C25 C 1.3572(3) 0.5460(3) 0.8177(2) 0.0271(7) Uani 1 1 d . . . . .
H25 H 1.422558 0.599283 0.798114 0.033 Uiso 1 1 calc R U . . .
C26 C 1.2258(3) 0.5578(3) 0.81202(19) 0.0224(6) Uani 1 1 d . . . . .
H26 H 1.201885 0.618391 0.787663 0.027 Uiso 1 1 calc R U . . .
C27 C 0.4787(3) 0.4397(2) 0.61495(19) 0.0181(6) Uani 1 1 d . . . . .
H27A H 0.407657 0.422718 0.567913 0.027 Uiso 1 1 calc R U . . .
H27B H 0.536141 0.515032 0.615563 0.027 Uiso 1 1 calc R U . . .
H27C H 0.438996 0.438538 0.665450 0.027 Uiso 1 1 calc R U . . .
C28 C 0.4731(3) 0.2066(2) 0.63100(18) 0.0176(6) Uani 1 1 d . . . . .
C29 C 0.4317(3) 0.2111(3) 0.7075(2) 0.0255(7) Uani 1 1 d . . . . .
H29 H 0.453997 0.280779 0.744091 0.031 Uiso 1 1 calc R U . . .
C30 C 0.3577(4) 0.1135(3) 0.7308(2) 0.0337(8) Uani 1 1 d . . . . .
H30 H 0.330361 0.116830 0.783313 0.040 Uiso 1 1 calc R U . . .
C31 C 0.3240(4) 0.0122(3) 0.6776(2) 0.0307(7) Uani 1 1 d . . . . .
H31 H 0.273135 -0.054160 0.693228 0.037 Uiso 1 1 calc R U . . .
C32 C 0.3647(3) 0.0078(3) 0.6012(2) 0.0269(7) Uani 1 1 d . . . . .
H32 H 0.341788 -0.061913 0.564641 0.032 Uiso 1 1 calc R U . . .
C33 C 0.4385(3) 0.1040(3) 0.5776(2) 0.0202(6) Uani 1 1 d . . . . .
H33 H 0.465546 0.100098 0.525044 0.024 Uiso 1 1 calc R U . . .
C34 C 0.6051(3) 0.3066(2) 0.50353(17) 0.0158(5) Uani 1 1 d . . . . .
C35 C 0.4947(3) 0.2836(2) 0.44201(18) 0.0192(6) Uani 1 1 d . . . . .
H35 H 0.408147 0.281864 0.456055 0.023 Uiso 1 1 calc R U . . .
C36 C 0.5113(3) 0.2635(3) 0.36047(19) 0.0219(6) Uani 1 1 d . . . . .
H36 H 0.436409 0.249382 0.318805 0.026 Uiso 1 1 calc R U . . .
C37 C 0.6364(3) 0.2638(3) 0.33998(19) 0.0225(6) Uani 1 1 d . . . . .
H37 H 0.647288 0.249020 0.284201 0.027 Uiso 1 1 calc R U . . .
C38 C 0.7468(3) 0.2858(2) 0.40060(19) 0.0211(6) Uani 1 1 d . . . . .
H38 H 0.832801 0.285726 0.386215 0.025 Uiso 1 1 calc R U . . .
C39 C 0.7313(3) 0.3079(2) 0.48183(19) 0.0187(6) Uani 1 1 d . . . . .
H39 H 0.807007 0.324028 0.523086 0.022 Uiso 1 1 calc R U . . .
Cl4 Cl 0.3471(3) 0.2494(2) 0.04209(14) 0.0532(5) Uani 0.5 1 d . . P . .
Cl5 Cl 0.4514(3) 0.0978(2) 0.13729(15) 0.0528(5) Uani 0.5 1 d . . P . .
C40 C 0.3146(8) 0.1450(5) 0.1076(5) 0.0343(16) Uani 0.5 1 d . U P . .
H40A H 0.282272 0.177951 0.156535 0.041 Uiso 0.5 1 calc R U P . .
H40B H 0.243015 0.080011 0.078694 0.041 Uiso 0.5 1 calc R U P . .
Cl6 Cl 1.0314(4) 1.0804(2) 0.8926(3) 0.1104(17) Uani 0.5 1 d . . P . .
Cl7 Cl 1.2328(3) 0.9486(2) 0.90214(17) 0.0694(8) Uani 0.5 1 d . . P . .
C41 C 1.0766(16) 0.9600(13) 0.8795(11) 0.105(5) Uani 0.5 1 d . U P . .
H41A H 1.047942 0.927495 0.821132 0.126 Uiso 0.5 1 calc R U P . .
H41B H 1.022180 0.908802 0.910909 0.126 Uiso 0.5 1 calc R U P . .

loop_
_atom_site_aniso_label
_atom_site_aniso_U_11
_atom_site_aniso_U_22
_atom_site_aniso_U_33
_atom_site_aniso_U_23
_atom_site_aniso_U_13
_atom_site_aniso_U_12
Re1 0.01241(6) 0.01224(6) 0.01165(6) 0.00204(4) 0.00192(4) 0.00436(4)
Cl1 0.0220(3) 0.0146(3) 0.0221(3) 0.0019(2) 0.0034(3) 0.0036(3)
Cl2 0.0171(3) 0.0206(3) 0.0182(3) -0.0002(3) 0.0032(2) 0.0091(3)
Cl3 0.0210(3) 0.0197(3) 0.0153(3) 0.0053(2) 0.0007(2) 0.0069(3)
P1 0.0143(3) 0.0176(3) 0.0127(3) 0.0026(3) 0.0021(3) 0.0058(3)
P2 0.0123(3) 0.0133(3) 0.0149(3) 0.0019(3) 0.0029(3) 0.0037(3)
O1 0.0159(10) 0.0159(9) 0.0171(10) 0.0027(8) 0.0044(8) 0.0038(8)
C1 0.0149(13) 0.0144(12) 0.0137(12) 0.0031(10) 0.0023(10) 0.0050(10)
C2 0.0147(13) 0.0146(12) 0.0127(12) 0.0033(10) 0.0016(10) 0.0041(10)
C3 0.0163(13) 0.0160(13) 0.0156(13) 0.0025(10) 0.0017(10) 0.0065(11)
C4 0.0171(13) 0.0199(14) 0.0186(14) 0.0043(11) 0.0035(11) 0.0087(11)
C5 0.0155(13) 0.0221(14) 0.0170(13) 0.0048(11) 0.0050(11) 0.0067(11)
C6 0.0198(14) 0.0242(15) 0.0295(16) 0.0064(13) 0.0102(12) 0.0105(12)
C7 0.0255(16) 0.0256(16) 0.0322(17) 0.0043(13) 0.0103(13) 0.0153(13)
C8 0.0212(15) 0.0195(14) 0.0255(15) 0.0026(12) 0.0025(12) 0.0096(12)
C9 0.0292(17) 0.0180(15) 0.0366(18) 0.0027(13) 0.0065(14) 0.0125(13)
C10 0.0303(17) 0.0151(14) 0.042(2) 0.0059(13) 0.0027(15) 0.0073(13)
C11 0.0223(15) 0.0189(15) 0.0363(18) 0.0059(13) 0.0049(13) 0.0045(12)
C12 0.0190(14) 0.0183(14) 0.0262(15) 0.0055(12) 0.0035(12) 0.0067(11)
C13 0.0193(14) 0.0161(13) 0.0186(14) 0.0038(11) 0.0026(11) 0.0075(11)
C14 0.0212(14) 0.0218(14) 0.0170(14) -0.0026(11) 0.0004(11) 0.0066(12)
C15 0.0171(13) 0.0257(15) 0.0127(13) 0.0052(11) 0.0002(10) 0.0049(12)
C16 0.0204(15) 0.0331(17) 0.0168(14) 0.0068(12) 0.0032(11) 0.0096(13)
C17 0.0230(16) 0.049(2) 0.0212(16) 0.0115(15) 0.0074(13) 0.0100(15)
C18 0.0251(17) 0.044(2) 0.0322(19) 0.0188(16) 0.0074(14) 0.0002(15)
C19 0.0355(19) 0.0267(17) 0.0295(18) 0.0096(14) 0.0053(15) 0.0016(14)
C20 0.0246(16) 0.0267(16) 0.0196(15) 0.0062(12) 0.0048(12) 0.0048(13)
C21 0.0176(14) 0.0236(14) 0.0134(13) 0.0000(11) 0.0005(10) 0.0074(11)
C22 0.0252(16) 0.0233(15) 0.0283(16) 0.0020(13) 0.0026(13) 0.0094(13)
C23 0.0275(18) 0.0309(18) 0.046(2) 0.0032(16) -0.0006(16) 0.0169(15)
C24 0.0195(15) 0.042(2) 0.0311(18) -0.0037(15) 0.0013(13) 0.0148(14)
C25 0.0179(15) 0.0401(19) 0.0226(16) 0.0003(14) 0.0036(12) 0.0072(14)
C26 0.0187(14) 0.0312(16) 0.0186(14) 0.0057(12) 0.0014(11) 0.0082(13)
C27 0.0156(13) 0.0177(13) 0.0219(14) 0.0023(11) 0.0026(11) 0.0067(11)
C28 0.0145(13) 0.0176(13) 0.0213(14) 0.0045(11) 0.0035(11) 0.0041(11)
C29 0.0294(17) 0.0237(16) 0.0233(16) 0.0041(12) 0.0103(13) 0.0023(13)
C30 0.041(2) 0.0303(18) 0.0318(19) 0.0113(15) 0.0183(16) 0.0028(15)
C31 0.0334(18) 0.0231(16) 0.040(2) 0.0149(14) 0.0146(15) 0.0058(14)
C32 0.0278(17) 0.0152(14) 0.0387(19) 0.0042(13) 0.0104(14) 0.0042(12)
C33 0.0207(14) 0.0171(14) 0.0251(15) 0.0044(12) 0.0072(12) 0.0068(11)
C34 0.0192(14) 0.0121(12) 0.0163(13) 0.0018(10) 0.0027(11) 0.0037(10)
C35 0.0210(14) 0.0170(13) 0.0200(14) 0.0026(11) 0.0007(11) 0.0065(11)
C36 0.0302(16) 0.0164(13) 0.0182(14) 0.0035(11) -0.0023(12) 0.0061(12)
C37 0.0376(18) 0.0152(13) 0.0151(14) 0.0042(11) 0.0064(12) 0.0048(12)
C38 0.0252(15) 0.0161(13) 0.0224(15) 0.0030(11) 0.0113(12) 0.0012(12)
C39 0.0185(14) 0.0161(13) 0.0208(14) 0.0034(11) 0.0034(11) 0.0021(11)
Cl4 0.0717(16) 0.0511(12) 0.0424(11) 0.0115(10) 0.0181(11) 0.0186(11)
Cl5 0.0577(13) 0.0429(11) 0.0511(13) 0.0093(9) -0.0119(10) 0.0064(10)
C40 0.054(4) 0.011(3) 0.032(3) -0.008(2) 0.002(3) 0.005(3)
Cl6 0.105(3) 0.0287(12) 0.177(4) 0.0213(17) -0.054(3) 0.0090(14)
Cl7 0.093(2) 0.0397(12) 0.0596(15) 0.0063(11) -0.0307(14) 0.0041(12)
C41 0.104(8) 0.086(7) 0.128(9) -0.036(6) 0.040(7) 0.044(6)

loop_
_atom_type_symbol
_atom_type_description
_atom_type_scat_dispersion_real
_atom_type_scat_dispersion_imag
_atom_type_scat_source
C C 0.0033 0.0016 'International Tables Vol C Tables 4.2.6.8 and 6.1.1.4'
H H 0.0000 0.0000 'International Tables Vol C Tables 4.2.6.8 and 6.1.1.4'
Cl Cl 0.1484 0.1585 'International Tables Vol C Tables 4.2.6.8 and 6.1.1.4'
O O 0.0106 0.0060 'International Tables Vol C Tables 4.2.6.8 and 6.1.1.4'
P P 0.1023 0.0942 'International Tables Vol C Tables 4.2.6.8 and 6.1.1.4'
Re Re -1.0185 7.2310 'International Tables Vol C Tables 4.2.6.8 and 6.1.1.4'

loop_
_geom_angle_atom_site_label_1
_geom_angle_atom_site_label_2
_geom_angle_atom_site_label_3
_geom_angle
_geom_angle_site_symmetry_1
_geom_angle_site_symmetry_3
_geom_angle_publ_flag
Cl2 Re1 Cl1 82.83(2) . . ?
Cl3 Re1 Cl1 85.41(2) . . ?
Cl3 Re1 Cl2 89.45(2) . . ?
P1 Re1 Cl1 86.03(2) . . ?
P1 Re1 Cl2 83.24(2) . . ?
P1 Re1 Cl3 169.37(2) . . ?
O1 Re1 Cl1 77.24(6) . . ?
O1 Re1 Cl2 160.06(6) . . ?
O1 Re1 Cl3 88.23(6) . . ?
O1 Re1 P1 96.00(6) . . ?
O1 Re1 C1 119.18(9) . . ?
C1 Re1 Cl1 163.47(7) . . ?
C1 Re1 Cl2 80.71(7) . . ?
C1 Re1 Cl3 92.81(7) . . ?
C1 Re1 P1 93.61(7) . . ?
C2 Re1 Cl1 155.69(8) . . ?
C2 Re1 Cl2 119.18(8) . . ?
C2 Re1 Cl3 103.78(8) . . ?
C2 Re1 P1 86.56(8) . . ?
C2 Re1 O1 80.56(10) . . ?
C2 Re1 C1 40.33(11) . . ?
C14 P1 Re1 115.57(10) . . ?
C14 P1 C21 101.46(14) . . ?
C15 P1 Re1 113.09(10) . . ?
C15 P1 C14 104.14(14) . . ?
C15 P1 C21 108.29(14) . . ?
C21 P1 Re1 113.25(10) . . ?
C1 P2 C27 110.30(13) . . ?
C1 P2 C28 105.91(13) . . ?
C1 P2 C34 117.50(13) . . ?
C27 P2 C28 105.88(14) . . ?
C27 P2 C34 108.89(14) . . ?
C34 P2 C28 107.68(14) . . ?
C5 O1 Re1 135.80(19) . . ?
Re1 C1 H1 112.4 . . ?
P2 C1 Re1 124.23(14) . . ?
P2 C1 H1 112.4 . . ?
C2 C1 Re1 60.70(15) . . ?
C2 C1 P2 125.3(2) . . ?
C2 C1 H1 112.4 . . ?
C1 C2 Re1 78.97(16) . . ?
C1 C2 C3 141.2(3) . . ?
C3 C2 Re1 139.5(2) . . ?
C2 C3 C13 124.3(3) . . ?
C4 C3 C2 117.0(3) . . ?
C4 C3 C13 118.7(3) . . ?
C3 C4 C5 121.0(3) . . ?
C3 C4 C6 120.7(3) . . ?
C5 C4 C6 118.2(3) . . ?
O1 C5 C4 125.3(3) . . ?
O1 C5 H5 117.3 . . ?
C4 C5 H5 117.3 . . ?
C4 C6 H6 119.7 . . ?
C7 C6 C4 120.6(3) . . ?
C7 C6 H6 119.7 . . ?
C6 C7 H7 119.5 . . ?
C6 C7 C8 121.0(3) . . ?
C8 C7 H7 119.5 . . ?
C7 C8 C13 119.8(3) . . ?
C9 C8 C7 120.8(3) . . ?
C9 C8 C13 119.3(3) . . ?
C8 C9 H9 119.4 . . ?
C10 C9 C8 121.3(3) . . ?
C10 C9 H9 119.4 . . ?
C9 C10 H10 120.1 . . ?
C9 C10 C11 119.8(3) . . ?
C11 C10 H10 120.1 . . ?
C10 C11 H11 119.7 . . ?
C12 C11 C10 120.5(3) . . ?
C12 C11 H11 119.7 . . ?
C11 C12 H12 119.4 . . ?
C11 C12 C13 121.2(3) . . ?
C13 C12 H12 119.4 . . ?
C8 C13 C3 119.0(3) . . ?
C12 C13 C3 123.2(3) . . ?
C12 C13 C8 117.8(3) . . ?
P1 C14 H14A 109.5 . . ?
P1 C14 H14B 109.5 . . ?
P1 C14 H14C 109.5 . . ?
H14A C14 H14B 109.5 . . ?
H14A C14 H14C 109.5 . . ?
H14B C14 H14C 109.5 . . ?
C16 C15 P1 119.7(2) . . ?
C20 C15 P1 121.7(2) . . ?
C20 C15 C16 118.3(3) . . ?
C15 C16 H16 119.5 . . ?
C17 C16 C15 120.9(3) . . ?
C17 C16 H16 119.5 . . ?
C16 C17 H17 120.0 . . ?
C16 C17 C18 120.0(3) . . ?
C18 C17 H17 120.0 . . ?
C17 C18 H18 120.2 . . ?
C19 C18 C17 119.6(3) . . ?
C19 C18 H18 120.2 . . ?
C18 C19 H19 119.8 . . ?
C18 C19 C20 120.5(3) . . ?
C20 C19 H19 119.8 . . ?
C15 C20 H20 119.7 . . ?
C19 C20 C15 120.7(3) . . ?
C19 C20 H20 119.7 . . ?
C22 C21 P1 125.9(2) . . ?
C22 C21 C26 118.9(3) . . ?
C26 C21 P1 115.2(2) . . ?
C21 C22 H22 119.8 . . ?
C23 C22 C21 120.3(3) . . ?
C23 C22 H22 119.8 . . ?
C22 C23 H23 119.8 . . ?
C22 C23 C24 120.4(3) . . ?
C24 C23 H23 119.8 . . ?
C23 C24 H24 120.2 . . ?
C25 C24 C23 119.7(3) . . ?
C25 C24 H24 120.2 . . ?
C24 C25 H25 120.0 . . ?
C24 C25 C26 120.1(3) . . ?
C26 C25 H25 120.0 . . ?
C21 C26 H26 119.7 . . ?
C25 C26 C21 120.7(3) . . ?
C25 C26 H26 119.7 . . ?
P2 C27 H27A 109.5 . . ?
P2 C27 H27B 109.5 . . ?
P2 C27 H27C 109.5 . . ?
H27A C27 H27B 109.5 . . ?
H27A C27 H27C 109.5 . . ?
H27B C27 H27C 109.5 . . ?
C29 C28 P2 117.6(2) . . ?
C29 C28 C33 119.3(3) . . ?
C33 C28 P2 123.1(2) . . ?
C28 C29 H29 119.9 . . ?
C28 C29 C30 120.3(3) . . ?
C30 C29 H29 119.9 . . ?
C29 C30 H30 120.0 . . ?
C31 C30 C29 120.1(3) . . ?
C31 C30 H30 120.0 . . ?
C30 C31 H31 120.2 . . ?
C30 C31 C32 119.7(3) . . ?
C32 C31 H31 120.2 . . ?
C31 C32 H32 119.7 . . ?
C33 C32 C31 120.7(3) . . ?
C33 C32 H32 119.7 . . ?
C28 C33 H33 120.0 . . ?
C32 C33 C28 120.0(3) . . ?
C32 C33 H33 120.0 . . ?
C35 C34 P2 117.7(2) . . ?
C39 C34 P2 123.2(2) . . ?
C39 C34 C35 119.1(3) . . ?
C34 C35 H35 119.9 . . ?
C36 C35 C34 120.2(3) . . ?
C36 C35 H35 119.9 . . ?
C35 C36 H36 120.0 . . ?
C37 C36 C35 120.0(3) . . ?
C37 C36 H36 120.0 . . ?
C36 C37 H37 119.8 . . ?
C36 C37 C38 120.3(3) . . ?
C38 C37 H37 119.8 . . ?
C37 C38 H38 120.0 . . ?
C39 C38 C37 119.9(3) . . ?
C39 C38 H38 120.0 . . ?
C34 C39 H39 119.8 . . ?
C38 C39 C34 120.4(3) . . ?
C38 C39 H39 119.8 . . ?
Cl4 C40 H40A 109.2 . . ?
Cl4 C40 H40B 109.2 . . ?
Cl5 C40 Cl4 112.2(5) . . ?
Cl5 C40 H40A 109.2 . . ?
Cl5 C40 H40B 109.2 . . ?
H40A C40 H40B 107.9 . . ?
Cl6 C41 Cl7 123.4(10) . . ?
Cl6 C41 H41A 106.5 . . ?
Cl6 C41 H41B 106.5 . . ?
Cl7 C41 H41A 106.5 . . ?
Cl7 C41 H41B 106.5 . . ?
H41A C41 H41B 106.5 . . ?

loop_
_geom_bond_atom_site_label_1
_geom_bond_atom_site_label_2
_geom_bond_distance
_geom_bond_site_symmetry_2
_geom_bond_publ_flag
Re1 Cl1 2.4860(7) . ?
Re1 Cl2 2.4360(7) . ?
Re1 Cl3 2.4259(7) . ?
Re1 P1 2.3987(7) . ?
Re1 O1 2.008(2) . ?
Re1 C1 2.163(3) . ?
Re1 C2 1.922(3) . ?
P1 C14 1.819(3) . ?
P1 C15 1.816(3) . ?
P1 C21 1.831(3) . ?
P2 C1 1.794(3) . ?
P2 C27 1.795(3) . ?
P2 C28 1.810(3) . ?
P2 C34 1.797(3) . ?
O1 C5 1.268(4) . ?
C1 H1 1.0000 . ?
C1 C2 1.426(4) . ?
C2 C3 1.427(4) . ?
C3 C4 1.412(4) . ?
C3 C13 1.442(4) . ?
C4 C5 1.419(4) . ?
C4 C6 1.425(4) . ?
C5 H5 0.9500 . ?
C6 H6 0.9500 . ?
C6 C7 1.356(5) . ?
C7 H7 0.9500 . ?
C7 C8 1.421(5) . ?
C8 C9 1.418(4) . ?
C8 C13 1.428(4) . ?
C9 H9 0.9500 . ?
C9 C10 1.363(5) . ?
C10 H10 0.9500 . ?
C10 C11 1.408(5) . ?
C11 H11 0.9500 . ?
C11 C12 1.377(4) . ?
C12 H12 0.9500 . ?
C12 C13 1.415(4) . ?
C14 H14A 0.9800 . ?
C14 H14B 0.9800 . ?
C14 H14C 0.9800 . ?
C15 C16 1.403(4) . ?
C15 C20 1.398(4) . ?
C16 H16 0.9500 . ?
C16 C17 1.384(5) . ?
C17 H17 0.9500 . ?
C17 C18 1.395(6) . ?
C18 H18 0.9500 . ?
C18 C19 1.383(5) . ?
C19 H19 0.9500 . ?
C19 C20 1.388(5) . ?
C20 H20 0.9500 . ?
C21 C22 1.390(4) . ?
C21 C26 1.396(4) . ?
C22 H22 0.9500 . ?
C22 C23 1.386(5) . ?
C23 H23 0.9500 . ?
C23 C24 1.398(6) . ?
C24 H24 0.9500 . ?
C24 C25 1.373(5) . ?
C25 H25 0.9500 . ?
C25 C26 1.394(4) . ?
C26 H26 0.9500 . ?
C27 H27A 0.9800 . ?
C27 H27B 0.9800 . ?
C27 H27C 0.9800 . ?
C28 C29 1.392(4) . ?
C28 C33 1.395(4) . ?
C29 H29 0.9500 . ?
C29 C30 1.395(5) . ?
C30 H30 0.9500 . ?
C30 C31 1.381(5) . ?
C31 H31 0.9500 . ?
C31 C32 1.387(5) . ?
C32 H32 0.9500 . ?
C32 C33 1.383(4) . ?
C33 H33 0.9500 . ?
C34 C35 1.399(4) . ?
C34 C39 1.396(4) . ?
C35 H35 0.9500 . ?
C35 C36 1.389(4) . ?
C36 H36 0.9500 . ?
C36 C37 1.379(5) . ?
C37 H37 0.9500 . ?
C37 C38 1.391(5) . ?
C38 H38 0.9500 . ?
C38 C39 1.383(4) . ?
C39 H39 0.9500 . ?
Cl4 C40 1.782(8) . ?
Cl5 C40 1.687(8) . ?
C40 H40A 0.9900 . ?
C40 H40B 0.9900 . ?
Cl6 C41 1.633(14) . ?
Cl7 C41 1.659(16) . ?
C41 H41A 0.9900 . ?
C41 H41B 0.9900 . ?

loop_
_geom_torsion_atom_site_label_1
_geom_torsion_atom_site_label_2
_geom_torsion_atom_site_label_3
_geom_torsion_atom_site_label_4
_geom_torsion
_geom_torsion_site_symmetry_1
_geom_torsion_site_symmetry_2
_geom_torsion_site_symmetry_3
_geom_torsion_site_symmetry_4
_geom_torsion_publ_flag
Re1 P1 C15 C16 -97.4(2) . . . . ?
Re1 P1 C15 C20 75.4(3) . . . . ?
Re1 P1 C21 C22 -126.3(3) . . . . ?
Re1 P1 C21 C26 55.8(2) . . . . ?
Re1 O1 C5 C4 -3.1(5) . . . . ?
Re1 C1 C2 C3 -173.6(4) . . . . ?
Re1 C2 C3 C4 -12.3(5) . . . . ?
Re1 C2 C3 C13 170.2(2) . . . . ?
P1 C15 C16 C17 174.3(2) . . . . ?
P1 C15 C20 C19 -174.2(3) . . . . ?
P1 C21 C22 C23 -178.2(3) . . . . ?
P1 C21 C26 C25 177.0(2) . . . . ?
P2 C1 C2 Re1 113.1(2) . . . . ?
P2 C1 C2 C3 -60.5(5) . . . . ?
P2 C28 C29 C30 -176.8(3) . . . . ?
P2 C28 C33 C32 176.8(2) . . . . ?
P2 C34 C35 C36 178.7(2) . . . . ?
P2 C34 C39 C38 -179.7(2) . . . . ?
C1 P2 C28 C29 57.1(3) . . . . ?
C1 P2 C28 C33 -120.2(3) . . . . ?
C1 P2 C34 C35 -175.8(2) . . . . ?
C1 P2 C34 C39 3.4(3) . . . . ?
C1 C2 C3 C4 158.0(3) . . . . ?
C1 C2 C3 C13 -19.5(6) . . . . ?
C2 C3 C4 C5 3.4(4) . . . . ?
C2 C3 C4 C6 -174.3(3) . . . . ?
C2 C3 C13 C8 177.5(3) . . . . ?
C2 C3 C13 C12 -4.4(5) . . . . ?
C3 C4 C5 O1 2.9(5) . . . . ?
C3 C4 C6 C7 -3.4(5) . . . . ?
C4 C3 C13 C8 0.1(4) . . . . ?
C4 C3 C13 C12 178.1(3) . . . . ?
C4 C6 C7 C8 -0.2(5) . . . . ?
C5 C4 C6 C7 178.9(3) . . . . ?
C6 C4 C5 O1 -179.3(3) . . . . ?
C6 C7 C8 C9 -176.2(3) . . . . ?
C6 C7 C8 C13 3.6(5) . . . . ?
C7 C8 C9 C10 -178.9(3) . . . . ?
C7 C8 C13 C3 -3.5(4) . . . . ?
C7 C8 C13 C12 178.3(3) . . . . ?
C8 C9 C10 C11 0.2(5) . . . . ?
C9 C8 C13 C3 176.3(3) . . . . ?
C9 C8 C13 C12 -1.9(4) . . . . ?
C9 C10 C11 C12 -1.3(5) . . . . ?
C10 C11 C12 C13 0.7(5) . . . . ?
C11 C12 C13 C3 -177.2(3) . . . . ?
C11 C12 C13 C8 0.9(5) . . . . ?
C13 C3 C4 C5 -178.9(3) . . . . ?
C13 C3 C4 C6 3.3(4) . . . . ?
C13 C8 C9 C10 1.4(5) . . . . ?
C14 P1 C15 C16 28.8(3) . . . . ?
C14 P1 C15 C20 -158.3(3) . . . . ?
C14 P1 C21 C22 109.2(3) . . . . ?
C14 P1 C21 C26 -68.6(3) . . . . ?
C15 P1 C21 C22 0.0(3) . . . . ?
C15 P1 C21 C26 -177.9(2) . . . . ?
C15 C16 C17 C18 -0.4(5) . . . . ?
C16 C15 C20 C19 -1.3(5) . . . . ?
C16 C17 C18 C19 -0.5(5) . . . . ?
C17 C18 C19 C20 0.5(6) . . . . ?
C18 C19 C20 C15 0.4(5) . . . . ?
C20 C15 C16 C17 1.3(5) . . . . ?
C21 P1 C15 C16 136.2(2) . . . . ?
C21 P1 C15 C20 -50.9(3) . . . . ?
C21 C22 C23 C24 1.7(5) . . . . ?
C22 C21 C26 C25 -1.0(5) . . . . ?
C22 C23 C24 C25 -1.6(6) . . . . ?
C23 C24 C25 C26 0.2(5) . . . . ?
C24 C25 C26 C21 1.1(5) . . . . ?
C26 C21 C22 C23 -0.4(5) . . . . ?
C27 P2 C1 Re1 -60.6(2) . . . . ?
C27 P2 C1 C2 -136.5(2) . . . . ?
C27 P2 C28 C29 -60.1(3) . . . . ?
C27 P2 C28 C33 122.6(3) . . . . ?
C27 P2 C34 C35 -49.5(3) . . . . ?
C27 P2 C34 C39 129.7(2) . . . . ?
C28 P2 C1 Re1 -174.75(16) . . . . ?
C28 P2 C1 C2 109.3(3) . . . . ?
C28 P2 C34 C35 64.9(3) . . . . ?
C28 P2 C34 C39 -115.9(3) . . . . ?
C28 C29 C30 C31 -0.6(6) . . . . ?
C29 C28 C33 C32 -0.5(5) . . . . ?
C29 C30 C31 C32 0.3(6) . . . . ?
C30 C31 C32 C33 -0.2(6) . . . . ?
C31 C32 C33 C28 0.3(5) . . . . ?
C33 C28 C29 C30 0.7(5) . . . . ?
C34 P2 C1 Re1 65.0(2) . . . . ?
C34 P2 C1 C2 -10.9(3) . . . . ?
C34 P2 C28 C29 -176.4(2) . . . . ?
C34 P2 C28 C33 6.3(3) . . . . ?
C34 C35 C36 C37 1.2(4) . . . . ?
C35 C34 C39 C38 -0.5(4) . . . . ?
C35 C36 C37 C38 -0.8(5) . . . . ?
C36 C37 C38 C39 -0.3(4) . . . . ?
C37 C38 C39 C34 0.9(4) . . . . ?
C39 C34 C35 C36 -0.6(4) . . . . ?
